data_7213248
loop_
_publ_author_name
'Lape\~na, Yolanda'
'Lopez, Pilar'
'Cativiela, Carlos'
'Kaptein, Bernard'
'Broxterman, Quirinus B.'
'Kamphuis, Johan'
'Mossel, Eric'
'Peggion, Cristina'
'Formaggio, Fernando'
'Crisma, Marco'
'Toniolo, Claudio'

_publ_section_title
;
 Comparative conformational analysis of peptides based on the two
 C\a-tetrasubstituted, C\b-branched, chiral \a-amino acids (\aMe)Dip and
 (\aMe)Val&#x200A;&#x2020;
;
_journal_issue 4
_journal_name_full 'Journal of the Chemical Society, Perkin Transactions 2'
_journal_page_first 631
_journal_paper_doi 10.1039/a909856i
_journal_year 2000
_chemical_formula_moiety 'C30 H47 N5 O8, C H4 O'
_chemical_formula_sum 'C31 H51 N5 O9'
_chemical_formula_weight 637.77
_chemical_name_systematic
; 
 Z-L-(alphaMe)Val-(L-Ala)2-L-(alphaMe)Val-L-Ala-OMe
 methanol solvate
;
_space_group_IT_number 4
_symmetry_cell_setting monoclinic
_symmetry_space_group_name_Hall 'P 2yb'
_symmetry_space_group_name_H-M 'P 1 21 1'
_atom_sites_solution_hydrogens geom
_atom_sites_solution_primary direct
_atom_sites_solution_secondary difmap
_audit_creation_method SHELXL
_cell_angle_alpha 90.00
_cell_angle_beta 107.8(1)
_cell_angle_gamma 90.00
_cell_formula_units_Z 2
_cell_length_a 10.080(2)
_cell_length_b 17.853(3)
_cell_length_c 10.185(2)
_cell_measurement_reflns_used 25
_cell_measurement_temperature 293(2)
_cell_measurement_theta_max 24
_cell_measurement_theta_min 14
_cell_volume 1745.1(11)
_computing_structure_refinement 'SHELXL-93 (Sheldrick, 1993)'
_computing_structure_solution 'SHELXS-86 (Sheldrick, 1985)'
_diffrn_ambient_temperature 293(2)
_diffrn_measurement_device 'Philips PW1100 diffractometer'
_diffrn_measurement_method '\q-2\q scan'
_diffrn_radiation_monochromator graphite
_diffrn_radiation_source 'fine-focus sealed tube'
_diffrn_radiation_type CuK\a
_diffrn_radiation_wavelength 1.54180
_diffrn_reflns_av_R_equivalents 0.0131
_diffrn_reflns_av_sigmaI/netI 0.0096
_diffrn_reflns_limit_h_max 10
_diffrn_reflns_limit_h_min -11
_diffrn_reflns_limit_k_max 20
_diffrn_reflns_limit_k_min 0
_diffrn_reflns_limit_l_max 11
_diffrn_reflns_limit_l_min 0
_diffrn_reflns_number 2843
_diffrn_reflns_theta_max 60.03
_diffrn_reflns_theta_min 4.56
_diffrn_standards_decay_% 1.5
_diffrn_standards_interval_count 100
_diffrn_standards_number 3
_exptl_absorpt_coefficient_mu 0.736
_exptl_crystal_colour colourless
_exptl_crystal_density_diffrn 1.214
_exptl_crystal_description prism
_exptl_crystal_F_000 688
_exptl_crystal_size_max 0.35
_exptl_crystal_size_mid 0.35
_exptl_crystal_size_min 0.20
_refine_diff_density_max 0.247
_refine_diff_density_min -0.134
_refine_diff_density_rms 0.029
_refine_ls_abs_structure_details 'Flack H D (1983), Acta Cryst. A39, 876-881'
_refine_ls_abs_structure_Flack 0.04(28)
_refine_ls_extinction_coef 0.0169(9)
_refine_ls_extinction_expression Fc^*^=kFc[1+0.001xFc^2^\l^3^/sin(2\q)]^-1/4^
_refine_ls_extinction_method SHELXL
_refine_ls_goodness_of_fit_all 1.074
_refine_ls_goodness_of_fit_obs 1.098
_refine_ls_hydrogen_treatment riding
_refine_ls_matrix_type fullcycle
_refine_ls_number_parameters 395
_refine_ls_number_reflns 2687
_refine_ls_number_restraints 1
_refine_ls_restrained_S_all 1.078
_refine_ls_restrained_S_obs 1.098
_refine_ls_R_factor_all 0.0396
_refine_ls_R_factor_obs 0.0349
_refine_ls_shift/esd_max -0.072
_refine_ls_shift/esd_mean 0.014
_refine_ls_structure_factor_coef Fsqd
_refine_ls_weighting_details 'w=1/[\s^2^(Fo^2^)+(0.0669P)^2^+0.3526P] where P=(Fo^2^+2Fc^2^)/3'
_refine_ls_weighting_scheme calc
_refine_ls_wR_factor_all 0.1079
_refine_ls_wR_factor_obs 0.1057
_reflns_number_observed 2514
_reflns_number_total 2689
_reflns_observed_criterion >2sigma(I)
_cod_data_source_file a909856isup1.cif
_cod_data_source_block ctf12
_cod_depositor_comments
;
The following automatic conversions were performed:

'_symmetry_cell_setting' value 'Monoclinic' changed to 'monoclinic'
according to /home/saulius/struct/CIF-dictionaries/cif_core.dic
dictionary named 'cif_core.dic' version 2.4.2 from 2011-04-26.

Automatic conversion script
Id: cif_fix_values 1891 2012-01-12 08:04:46Z andrius 

The following automatic conversions were performed:

'_refine_ls_weighting_scheme' value 'calc
w=1/[\s^2^(Fo^2^)+(0.0669P)^2^+0.3526P] where P=(Fo^2^+2Fc^2^)/3' was
changed to 'calc'. New tag '_refine_ls_weighting_details' was
created. The value of the new tag was set to
'w=1/[\s^2^(Fo^2^)+(0.0669P)^2^+0.3526P] where P=(Fo^2^+2Fc^2^)/3'.

Automatic conversion script
Id: cif_fix_values 3143 2015-03-26 13:38:13Z robertas 
;
_cod_original_cell_volume 1745.1(6)
_cod_original_sg_symbol_H-M P2(1)
_cod_database_code 7213248

loop_
_symmetry_equiv_pos_as_xyz
'x, y, z'
'-x, y+1/2, -z'

loop_
_atom_site_aniso_label
_atom_site_aniso_U_11
_atom_site_aniso_U_22
_atom_site_aniso_U_33
_atom_site_aniso_U_23
_atom_site_aniso_U_13
_atom_site_aniso_U_12
C01 0.042(2) 0.080(3) 0.056(2) 0.002(2) 0.0098(15) -0.008(2)
C02 0.063(2) 0.087(3) 0.065(2) -0.009(2) 0.016(2) -0.018(2)
C03 0.066(3) 0.100(4) 0.100(3) -0.033(3) 0.023(2) -0.012(3)
C04 0.071(3) 0.085(3) 0.115(4) -0.012(3) 0.014(3) 0.001(2)
C05 0.067(3) 0.098(4) 0.104(3) 0.016(3) 0.022(2) -0.003(2)
C06 0.060(2) 0.080(3) 0.074(2) 0.006(2) 0.022(2) -0.007(2)
C07 0.049(2) 0.090(3) 0.086(3) 0.017(2) 0.028(2) -0.006(2)
OU 0.0471(13) 0.089(2) 0.0716(15) 0.0187(14) 0.0084(11) -0.0095(13)
C0 0.042(2) 0.062(2) 0.051(2) 0.002(2) 0.0157(14) 0.0012(15)
O0 0.0529(12) 0.080(2) 0.0483(12) 0.0067(12) 0.0136(10) 0.0032(12)
N1 0.0426(13) 0.054(2) 0.0456(13) -0.0001(12) 0.0061(10) -0.0021(12)
C1A 0.045(2) 0.046(2) 0.051(2) -0.0054(13) 0.0135(13) 0.0002(13)
C1B1 0.056(2) 0.046(2) 0.055(2) -0.0016(15) 0.0149(15) 0.0017(15)
C1G1 0.070(2) 0.058(2) 0.070(2) 0.013(2) 0.016(2) 0.009(2)
C1G2 0.066(2) 0.070(2) 0.092(3) 0.012(2) 0.035(2) 0.001(2)
C1B2 0.063(2) 0.057(2) 0.068(2) -0.017(2) 0.011(2) 0.010(2)
C1 0.047(2) 0.046(2) 0.047(2) -0.0030(14) 0.0132(14) -0.0022(14)
O1 0.0508(13) 0.0607(14) 0.0678(14) -0.0121(12) -0.0013(11) -0.0019(11)
N2 0.0431(13) 0.0478(14) 0.0495(14) -0.0043(12) 0.0100(11) 0.0036(11)
C2A 0.048(2) 0.056(2) 0.059(2) 0.003(2) 0.0202(14) 0.0077(15)
C2B 0.101(3) 0.077(3) 0.057(2) -0.005(2) 0.020(2) 0.039(2)
C2 0.043(2) 0.044(2) 0.055(2) -0.0039(14) 0.0157(14) 0.0036(14)
O2 0.0447(12) 0.072(2) 0.0620(13) 0.0063(12) 0.0156(10) 0.0133(11)
N3 0.0407(13) 0.0502(15) 0.0509(14) 0.0003(11) 0.0097(11) 0.0039(12)
C3A 0.050(2) 0.046(2) 0.049(2) 0.0021(14) 0.0129(14) 0.0002(14)
C3B 0.058(2) 0.063(2) 0.059(2) 0.000(2) 0.017(2) -0.013(2)
C3 0.046(2) 0.057(2) 0.052(2) 0.005(2) 0.0120(14) -0.001(2)
O3 0.085(2) 0.080(2) 0.0561(14) 0.0148(14) -0.0015(13) -0.019(2)
N4 0.0457(14) 0.050(2) 0.0534(14) -0.0020(12) 0.0087(11) -0.0063(12)
C4A 0.052(2) 0.060(2) 0.064(2) -0.016(2) 0.012(2) -0.009(2)
C4B1 0.065(2) 0.054(2) 0.108(3) -0.007(2) 0.009(2) -0.010(2)
C4G1 0.088(3) 0.063(3) 0.137(4) -0.015(3) 0.011(3) 0.009(3)
C4G2 0.087(3) 0.079(3) 0.108(3) 0.029(3) 0.007(3) -0.017(3)
C4B2 0.071(2) 0.107(3) 0.082(3) -0.041(3) 0.026(2) -0.015(3)
C4 0.054(2) 0.057(2) 0.050(2) -0.003(2) 0.0108(15) -0.010(2)
O4 0.0553(13) 0.080(2) 0.0532(13) -0.0122(12) 0.0022(11) -0.0113(12)
N5 0.0473(15) 0.068(2) 0.0523(15) -0.0110(14) 0.0060(12) -0.0035(13)
C5A 0.053(2) 0.064(2) 0.067(2) -0.005(2) 0.014(2) 0.002(2)
C5B 0.082(3) 0.085(3) 0.121(4) 0.026(3) 0.022(3) 0.004(3)
C5 0.053(2) 0.063(2) 0.058(2) -0.009(2) 0.015(2) 0.003(2)
O5 0.0552(14) 0.096(2) 0.074(2) -0.012(2) 0.0006(13) 0.0047(14)
OT 0.0626(14) 0.079(2) 0.0642(14) -0.0022(14) 0.0205(12) -0.0101(13)
CT 0.089(3) 0.090(3) 0.092(3) -0.019(3) 0.043(2) -0.028(3)
O1M 0.179(5) 0.077(2) 0.167(4) 0.002(3) -0.020(4) 0.002(3)
C1M 0.113(4) 0.121(5) 0.102(4) 0.022(4) 0.030(3) 0.000(4)

loop_
_atom_site_label
_atom_site_type_symbol
_atom_site_fract_x
_atom_site_fract_y
_atom_site_fract_z
_atom_site_U_iso_or_equiv
_atom_site_thermal_displace_type
_atom_site_occupancy
_atom_site_calc_flag
_atom_site_refinement_flags
C01 C 0.9259(2) 0.17035(11) -0.0322(3) 0.0605(9) Uani 1 d G
C02 C 0.8291(2) 0.18801(14) 0.0352(2) 0.0725(11) Uani 1 d G
H02 H 0.7969(4) 0.1510(2) 0.0821(4) 0.087 Uiso 1 calc R
C03 C 0.7804(3) 0.2610(2) 0.0325(3) 0.0892(14) Uani 1 d G
H03 H 0.7157(3) 0.2728(2) 0.0776(4) 0.107 Uiso 1 calc R
C04 C 0.8285(3) 0.31636(12) -0.0375(3) 0.0936(14) Uani 1 d G
H04 H 0.7960(4) 0.36521(13) -0.0393(5) 0.112 Uiso 1 calc R
C05 C 0.9253(3) 0.29869(13) -0.1049(3) 0.0905(14) Uani 1 d G
H05 H 0.9575(4) 0.3357(2) -0.1518(4) 0.109 Uiso 1 calc R
C06 C 0.9740(2) 0.22569(15) -0.1023(3) 0.0714(11) Uani 1 d G
H06 H 1.0387(3) 0.2139(2) -0.1474(4) 0.086 Uiso 1 calc R
C07 C 0.9793(4) 0.0916(3) -0.0360(4) 0.0734(11) Uani 1 d .
H07A H 0.9396(4) 0.0717(3) -0.1283(4) 0.088 Uiso 1 calc R
H07B H 1.0796(4) 0.0935(3) -0.0169(4) 0.088 Uiso 1 calc R
OU O 0.9474(2) 0.0418(2) 0.0600(3) 0.0713(7) Uani 1 d .
C0 C 0.8217(3) 0.0072(2) 0.0161(3) 0.0516(8) Uani 1 d .
O0 O 0.7396(2) 0.01635(15) -0.0993(2) 0.0607(6) Uani 1 d .
N1 N 0.8004(2) -0.03537(15) 0.1154(2) 0.0490(6) Uani 1 d .
H1 H 0.8621(2) -0.03586(15) 0.1953(2) 0.059 Uiso 1 calc R
C1A C 0.6749(3) -0.0813(2) 0.0920(3) 0.0474(7) Uani 1 d .
C1B1 C 0.6745(3) -0.1111(2) 0.2343(3) 0.0528(7) Uani 1 d .
H1B1 H 0.6913(3) -0.0681(2) 0.2970(3) 0.063 Uiso 1 calc R
C1G1 C 0.7912(4) -0.1677(2) 0.2960(4) 0.0672(10) Uani 1 d .
H1G1 H 0.8790(4) -0.1463(2) 0.2973(4) 0.101 Uiso 1 calc R
H1G2 H 0.7746(4) -0.2123(2) 0.2409(4) 0.101 Uiso 1 calc R
H1G3 H 0.7931(4) -0.1798(2) 0.3884(4) 0.101 Uiso 1 calc R
C1G2 C 0.5345(4) -0.1448(2) 0.2323(5) 0.0738(11) Uani 1 d .
H1G4 H 0.4615(4) -0.1092(2) 0.1938(5) 0.111 Uiso 1 calc R
H1G5 H 0.5364(4) -0.1569(2) 0.3247(5) 0.111 Uiso 1 calc R
H1G6 H 0.5175(4) -0.1895(2) 0.1772(5) 0.111 Uiso 1 calc R
C1B2 C 0.6722(4) -0.1443(2) -0.0096(4) 0.0647(9) Uani 1 d .
H1B2 H 0.7528(4) -0.1755(2) 0.0262(4) 0.097 Uiso 1 calc R
H1B3 H 0.6727(4) -0.1234(2) -0.0963(4) 0.097 Uiso 1 calc R
H1B4 H 0.5895(4) -0.1738(2) -0.0228(4) 0.097 Uiso 1 calc R
C1 C 0.5454(3) -0.0320(2) 0.0326(3) 0.0471(7) Uani 1 d .
O1 O 0.4452(2) -0.05204(14) -0.0634(2) 0.0641(6) Uani 1 d .
N2 N 0.5446(3) 0.03550(15) 0.0923(2) 0.0477(6) Uani 1 d .
H2 H 0.6179(3) 0.05118(15) 0.1546(2) 0.057 Uiso 1 calc R
C2A C 0.4195(3) 0.0817(2) 0.0511(3) 0.0535(8) Uani 1 d .
H2A H 0.3418(3) 0.0513(2) 0.0600(3) 0.064 Uiso 1 calc R
C2B C 0.4365(5) 0.1486(2) 0.1484(4) 0.0795(12) Uani 1 d .
H2B1 H 0.4603(5) 0.1311(2) 0.2419(4) 0.119 Uiso 1 calc R
H2B2 H 0.3506(5) 0.1760(2) 0.1263(4) 0.119 Uiso 1 calc R
H2B3 H 0.5091(5) 0.1806(2) 0.1382(4) 0.119 Uiso 1 calc R
C2 C 0.3816(3) 0.1092(2) -0.0970(3) 0.0473(7) Uani 1 d .
O2 O 0.2618(2) 0.13087(14) -0.1560(2) 0.0597(6) Uani 1 d .
N3 N 0.4807(2) 0.11124(15) -0.1575(3) 0.0482(6) Uani 1 d .
H3 H 0.5615(2) 0.09338(15) -0.1146(3) 0.058 Uiso 1 calc R
C3A C 0.4564(3) 0.1429(2) -0.2950(3) 0.0488(7) Uani 1 d .
H3A H 0.4100(3) 0.1912(2) -0.2954(3) 0.059 Uiso 1 calc R
C3B C 0.5925(4) 0.1597(2) -0.3222(4) 0.0602(9) Uani 1 d .
H3B1 H 0.6508(4) 0.1890(2) -0.2478(4) 0.090 Uiso 1 calc R
H3B2 H 0.5746(4) 0.1872(2) -0.4069(4) 0.090 Uiso 1 calc R
H3B3 H 0.6388(4) 0.1136(2) -0.3293(4) 0.090 Uiso 1 calc R
C3 C 0.3595(3) 0.0963(2) -0.4107(3) 0.0523(8) Uani 1 d .
O3 O 0.3104(3) 0.1259(2) -0.5240(3) 0.0787(8) Uani 1 d .
N4 N 0.3289(3) 0.0265(2) -0.3841(3) 0.0512(6) Uani 1 d .
H4 H 0.3725(3) 0.0072(2) -0.3054(3) 0.061 Uiso 1 calc R
C4A C 0.2228(3) -0.0192(2) -0.4845(4) 0.0597(9) Uani 1 d .
C4B1 C 0.2138(4) -0.0982(2) -0.4225(5) 0.0795(12) Uani 1 d .
H4B1 H 0.1499(4) -0.1272(2) -0.4969(5) 0.095 Uiso 1 calc R
C4G1 C 0.3534(5) -0.1406(3) -0.3836(7) 0.102(2) Uani 1 d .
H4G1 H 0.3901(5) -0.1398(3) -0.4602(7) 0.152 Uiso 1 calc R
H4G2 H 0.3390(5) -0.1915(3) -0.3610(7) 0.152 Uiso 1 calc R
H4G3 H 0.4183(5) -0.1169(3) -0.3055(7) 0.152 Uiso 1 calc R
C4G2 C 0.1495(5) -0.0968(3) -0.3082(5) 0.0964(15) Uani 1 d .
H4G4 H 0.0630(5) -0.0699(3) -0.3377(5) 0.145 Uiso 1 calc R
H4G5 H 0.2116(5) -0.0725(3) -0.2291(5) 0.145 Uiso 1 calc R
H4G6 H 0.1325(5) -0.1472(3) -0.2846(5) 0.145 Uiso 1 calc R
C4B2 C 0.2573(4) -0.0267(3) -0.6202(5) 0.0864(13) Uani 1 d .
H4B2 H 0.3470(4) -0.0499(3) -0.6029(5) 0.130 Uiso 1 calc R
H4B3 H 0.2588(4) 0.0220(3) -0.6595(5) 0.130 Uiso 1 calc R
H4B4 H 0.1878(4) -0.0571(3) -0.6833(5) 0.130 Uiso 1 calc R
C4 C 0.0795(3) 0.0178(2) -0.5149(3) 0.0549(8) Uani 1 d .
O4 O -0.0165(2) -0.00340(15) -0.6151(2) 0.0659(7) Uani 1 d .
N5 N 0.0592(3) 0.0697(2) -0.4289(3) 0.0578(7) Uani 1 d .
H5 H 0.1237(3) 0.0783(2) -0.3527(3) 0.069 Uiso 1 calc R
C5A C -0.0698(4) 0.1120(2) -0.4616(4) 0.0620(9) Uani 1 d .
H5A H -0.0695(4) 0.1385(2) -0.3773(4) 0.074 Uiso 1 calc R
C5B C -0.0788(5) 0.1711(3) -0.5704(6) 0.098(2) Uani 1 d .
H5B1 H 0.0027(5) 0.2023(3) -0.5426(6) 0.147 Uiso 1 calc R
H5B2 H -0.1603(5) 0.2013(3) -0.5812(6) 0.147 Uiso 1 calc R
H5B3 H -0.0845(5) 0.1473(3) -0.6565(6) 0.147 Uiso 1 calc R
C5 C -0.1965(3) 0.0600(2) -0.4987(3) 0.0590(9) Uani 1 d .
O5 O -0.2978(3) 0.0681(2) -0.5986(3) 0.0795(8) Uani 1 d .
OT O -0.1860(3) 0.0099(2) -0.4020(2) 0.0685(7) Uani 1 d .
CT C -0.3051(5) -0.0389(3) -0.4172(5) 0.0866(13) Uani 1 d .
HT1 H -0.2854(5) -0.0730(3) -0.3407(5) 0.130 Uiso 1 calc R
HT2 H -0.3236(5) -0.0668(3) -0.5015(5) 0.130 Uiso 1 calc R
HT3 H -0.3852(5) -0.0092(3) -0.4195(5) 0.130 Uiso 1 calc R
O1M O 0.2930(6) 0.2728(2) -0.6172(6) 0.157(2) Uani 1 d .
HO1M H 0.3213(6) 0.2300(2) -0.5971(6) 0.236 Uiso 1 calc R
C1M C 0.1759(6) 0.2710(4) -0.7256(6) 0.112(2) Uani 1 d .
H1MA H 0.1519(6) 0.2200(4) -0.7518(6) 0.169 Uiso 1 calc R
H1MB H 0.1912(6) 0.2976(4) -0.8017(6) 0.169 Uiso 1 calc R
H1MC H 0.1013(6) 0.2943(4) -0.7006(6) 0.169 Uiso 1 calc R

loop_
_atom_type_symbol
_atom_type_description
_atom_type_scat_dispersion_real
_atom_type_scat_dispersion_imag
_atom_type_scat_source
C C 0.0181 0.0091 'International Tables Vol C Tables 4.2.6.8 and 6.1.1.4'
H H 0.0000 0.0000 'International Tables Vol C Tables 4.2.6.8 and 6.1.1.4'
N N 0.0311 0.0180 'International Tables Vol C Tables 4.2.6.8 and 6.1.1.4'
O O 0.0492 0.0322 'International Tables Vol C Tables 4.2.6.8 and 6.1.1.4'

loop_
_geom_angle_atom_site_label_1
_geom_angle_atom_site_label_2
_geom_angle_atom_site_label_3
_geom_angle
C02 C01 C06 120.0
C02 C01 C07 122.3(2)
C06 C01 C07 117.7(2)
C01 C02 C03 120.0
C02 C03 C04 120.0
C05 C04 C03 120.0
C04 C05 C06 120.0
C05 C06 C01 120.0
OU C07 C01 113.9(3)
C0 OU C07 116.2(3)
O0 C0 N1 125.9(3)
O0 C0 OU 123.0(3)
N1 C0 OU 111.1(3)
C0 N1 C1A 121.8(3)
N1 C1A C1B2 111.0(3)
N1 C1A C1 109.4(2)
C1B2 C1A C1 108.6(3)
N1 C1A C1B1 106.8(3)
C1B2 C1A C1B1 112.2(3)
C1 C1A C1B1 108.7(3)
C1G2 C1B1 C1G1 109.6(3)
C1G2 C1B1 C1A 113.0(3)
C1G1 C1B1 C1A 112.9(3)
O1 C1 N2 120.2(3)
O1 C1 C1A 122.7(3)
N2 C1 C1A 117.0(3)
C1 N2 C2A 119.9(3)
N2 C2A C2 113.8(3)
N2 C2A C2B 109.9(3)
C2 C2A C2B 109.6(3)
O2 C2 N3 121.9(3)
O2 C2 C2A 119.8(3)
N3 C2 C2A 118.2(3)
C2 N3 C3A 121.8(3)
N3 C3A C3B 110.9(3)
N3 C3A C3 114.2(3)
C3B C3A C3 111.7(3)
O3 C3 N4 122.8(3)
O3 C3 C3A 118.0(3)
N4 C3 C3A 119.1(3)
C3 N4 C4A 122.6(3)
N4 C4A C4B2 110.9(3)
N4 C4A C4 109.9(3)
C4B2 C4A C4 108.4(3)
N4 C4A C4B1 109.8(3)
C4B2 C4A C4B1 110.1(3)
C4 C4A C4B1 107.7(3)
C4G2 C4B1 C4G1 112.8(4)
C4G2 C4B1 C4A 113.2(4)
C4G1 C4B1 C4A 112.7(4)
O4 C4 N5 121.2(3)
O4 C4 C4A 119.3(3)
N5 C4 C4A 119.4(3)
C4 N5 C5A 121.2(3)
N5 C5A C5B 112.3(3)
N5 C5A C5 111.3(3)
C5B C5A C5 112.5(3)
O5 C5 OT 124.5(3)
O5 C5 C5A 124.2(4)
OT C5 C5A 111.1(3)
C5 OT CT 117.1(3)

loop_
_geom_bond_atom_site_label_1
_geom_bond_atom_site_label_2
_geom_bond_distance
C01 C02 1.39
C01 C06 1.39
C01 C07 1.509(5)
C02 C03 1.39
C03 C04 1.39
C04 C05 1.39
C05 C06 1.39
C07 OU 1.430(4)
OU C0 1.356(4)
C0 O0 1.224(4)
C0 N1 1.334(4)
N1 C1A 1.465(4)
C1A C1B2 1.523(4)
C1A C1 1.537(4)
C1A C1B1 1.546(4)
C1B1 C1G2 1.529(5)
C1B1 C1G1 1.531(5)
C1 O1 1.225(4)
C1 N2 1.351(4)
N2 C2A 1.457(4)
C2A C2 1.519(5)
C2A C2B 1.528(5)
C2 O2 1.235(4)
C2 N3 1.325(4)
N3 C3A 1.461(4)
C3A C3B 1.511(5)
C3A C3 1.527(5)
C3 O3 1.227(4)
C3 N4 1.332(4)
N4 C4A 1.478(4)
C4A C4B2 1.531(5)
C4A C4 1.531(5)
C4A C4B1 1.559(6)
C4B1 C4G2 1.495(7)
C4B1 C4G1 1.540(7)
C4 O4 1.232(4)
C4 N5 1.334(4)
N5 C5A 1.451(5)
C5A C5B 1.513(6)
C5A C5 1.530(5)
C5 O5 1.210(4)
C5 OT 1.312(4)
OT CT 1.452(5)
O1M C1M 1.348(7)

loop_
_geom_torsion_atom_site_label_1
_geom_torsion_atom_site_label_2
_geom_torsion_atom_site_label_3
_geom_torsion_atom_site_label_4
_geom_torsion
C06 C01 C02 C03 0.0
C07 C01 C02 C03 -178.3(3)
C01 C02 C03 C04 0.0
C02 C03 C04 C05 0.0
C03 C04 C05 C06 0.0
C04 C05 C06 C01 0.0
C02 C01 C06 C05 0.0
C07 C01 C06 C05 178.4(3)
C02 C01 C07 OU -13.6(4)
C06 C01 C07 OU 168.1(2)
C01 C07 OU C0 86.5(4)
C07 OU C0 O0 1.0(5)
C07 OU C0 N1 -177.4(3)
O0 C0 N1 C1A 4.4(5)
OU C0 N1 C1A -177.3(3)
C0 N1 C1A C1B2 67.0(4)
C0 N1 C1A C1 -52.9(4)
C0 N1 C1A C1B1 -170.3(3)
N1 C1A C1B1 C1G2 166.7(3)
C1B2 C1A C1B1 C1G2 -71.4(4)
C1 C1A C1B1 C1G2 48.8(4)
N1 C1A C1B1 C1G1 -68.2(3)
C1B2 C1A C1B1 C1G1 53.7(4)
C1 C1A C1B1 C1G1 173.9(3)
N1 C1A C1 O1 136.4(3)
C1B2 C1A C1 O1 15.1(4)
C1B1 C1A C1 O1 -107.3(3)
N1 C1A C1 N2 -44.4(3)
C1B2 C1A C1 N2 -165.7(3)
C1B1 C1A C1 N2 71.9(3)
O1 C1 N2 C2A 5.7(4)
C1A C1 N2 C2A -173.6(3)
C1 N2 C2A C2 -65.9(4)
C1 N2 C2A C2B 170.8(3)
N2 C2A C2 O2 160.5(3)
C2B C2A C2 O2 -76.1(4)
N2 C2A C2 N3 -21.5(4)
C2B C2A C2 N3 101.9(4)
O2 C2 N3 C3A 3.4(5)
C2A C2 N3 C3A -174.6(3)
C2 N3 C3A C3B 162.9(3)
C2 N3 C3A C3 -69.8(4)
N3 C3A C3 O3 164.9(3)
C3B C3A C3 O3 -68.3(4)
N3 C3A C3 N4 -13.4(4)
C3B C3A C3 N4 113.5(3)
O3 C3 N4 C4A -6.0(5)
C3A C3 N4 C4A 172.2(3)
C3 N4 C4A C4B2 57.3(4)
C3 N4 C4A C4 -62.6(4)
C3 N4 C4A C4B1 179.2(3)
N4 C4A C4B1 C4G2 70.7(4)
C4B2 C4A C4B1 C4G2 -166.9(4)
C4 C4A C4B1 C4G2 -48.9(4)
N4 C4A C4B1 C4G1 -58.9(5)
C4B2 C4A C4B1 C4G1 63.5(5)
C4 C4A C4B1 C4G1 -178.5(4)
N4 C4A C4 O4 165.8(3)
C4B2 C4A C4 O4 44.4(5)
C4B1 C4A C4 O4 -74.8(4)
N4 C4A C4 N5 -17.4(4)
C4B2 C4A C4 N5 -138.8(3)
C4B1 C4A C4 N5 102.1(4)
O4 C4 N5 C5A -10.2(5)
C4A C4 N5 C5A 173.1(3)
C4 N5 C5A C5B -74.9(4)
C4 N5 C5A C5 52.3(4)
N5 C5A C5 O5 -132.2(4)
C5B C5A C5 O5 -5.1(5)
N5 C5A C5 OT 53.4(4)
C5B C5A C5 OT -179.5(3)
O5 C5 OT CT 0.0(5)
C5A C5 OT CT 174.3(3)
